data_4517567
loop_
_publ_author_name
'Xu, Letian'
'Zhou, Kun'
'Ma, Huili'
'Lv, Anqi'
'Pei, Dandan'
'Li, Guoping'
'Zhang, Yanfeng'
'An, Zhongfu'
'Li, Ang'
'He, Gang'

_publ_section_title
;
 Ultralong Organic Phosphorescent Nanocrystals with Long-Lived Triplet
 Excited States for Afterglow Imaging and Photodynamic Therapy.
;
_journal_name_full 'ACS applied materials &amp; interfaces'
_journal_paper_doi 10.1021/acsami.0c04005
_journal_year 2020
_chemical_formula_moiety 'C36 H24 N2 Se'
_chemical_formula_sum 'C36 H24 N2 Se'
_chemical_formula_weight 563.53
_space_group_crystal_system monoclinic
_space_group_IT_number 15
_space_group_name_Hall '-C 2yc'
_space_group_name_H-M_alt 'C 1 2/c 1'
_atom_sites_solution_hydrogens geom
_atom_sites_solution_primary iterative
_audit_creation_date 2019-04-20
_audit_creation_method
;
Olex2 1.2
(compiled 2018.05.29 svn.r3508 for OlexSys, GUI svn.r5506)
;
_cell_angle_alpha 90
_cell_angle_beta 127.213(4)
_cell_angle_gamma 90
_cell_formula_units_Z 4
_cell_length_a 28.158(2)
_cell_length_b 5.5800(4)
_cell_length_c 20.6226(15)
_cell_measurement_reflns_used 5297
_cell_measurement_temperature 150.0
_cell_measurement_theta_max 26.274
_cell_measurement_theta_min 2.480
_cell_volume 2580.5(3)
_computing_cell_refinement 'SAINT v8.27A (Bruker, 2012)'
_computing_data_reduction 'SAINT v8.27A (Bruker, 2012)'
_computing_molecular_graphics 'Olex2 (Dolomanov et al., 2009)'
_computing_publication_material 'Olex2 (Dolomanov et al., 2009)'
_computing_structure_refinement 'XL (Sheldrick, 2008)'
_computing_structure_solution 'olex2.solve (Bourhis et al., 2015)'
_diffrn_ambient_temperature 150.0
_diffrn_detector 'Bruker APEX2 area detector'
_diffrn_detector_area_resol_mean 7.9
_diffrn_detector_type 'CCD area detector'
_diffrn_measured_fraction_theta_full 0.996
_diffrn_measured_fraction_theta_max 0.988
_diffrn_measurement_device 'three-circle diffractometer'
_diffrn_measurement_device_type 'Bruker APEX-II CCD'
_diffrn_measurement_method '\w and \f scans'
_diffrn_radiation_monochromator 'mirror optics'
_diffrn_radiation_probe x-ray
_diffrn_radiation_type MoK\a
_diffrn_radiation_wavelength 0.71073
_diffrn_reflns_av_R_equivalents 0.0233
_diffrn_reflns_av_unetI/netI 0.0219
_diffrn_reflns_Laue_measured_fraction_full 0.996
_diffrn_reflns_Laue_measured_fraction_max 0.988
_diffrn_reflns_limit_h_max 34
_diffrn_reflns_limit_h_min -33
_diffrn_reflns_limit_k_max 6
_diffrn_reflns_limit_k_min -6
_diffrn_reflns_limit_l_max 25
_diffrn_reflns_limit_l_min -22
_diffrn_reflns_number 8889
_diffrn_reflns_point_group_measured_fraction_full 0.996
_diffrn_reflns_point_group_measured_fraction_max 0.988
_diffrn_reflns_theta_full 25.242
_diffrn_reflns_theta_max 26.422
_diffrn_reflns_theta_min 2.480
_diffrn_source 'microfocus sealed X-ray tube'
_diffrn_source_type 'Incoatec I\ms'
_exptl_absorpt_coefficient_mu 1.485
_exptl_absorpt_correction_T_max 0.641
_exptl_absorpt_correction_T_min 0.495
_exptl_absorpt_correction_type multi-scan
_exptl_crystal_colour 'clear light orange'
_exptl_crystal_colour_lustre clear
_exptl_crystal_colour_modifier light
_exptl_crystal_colour_primary orange
_exptl_crystal_density_diffrn 1.451
_exptl_crystal_description block
_exptl_crystal_F_000 1152
_exptl_crystal_size_max 0.5
_exptl_crystal_size_mid 0.4
_exptl_crystal_size_min 0.3
_refine_diff_density_max 0.343
_refine_diff_density_min -0.200
_refine_diff_density_rms 0.047
_refine_ls_extinction_method none
_refine_ls_goodness_of_fit_ref 1.080
_refine_ls_hydrogen_treatment constr
_refine_ls_matrix_type full
_refine_ls_number_parameters 177
_refine_ls_number_reflns 2605
_refine_ls_number_restraints 0
_refine_ls_restrained_S_all 1.080
_refine_ls_R_factor_all 0.0273
_refine_ls_R_factor_gt 0.0246
_refine_ls_shift/su_max 0.001
_refine_ls_shift/su_mean 0.000
_refine_ls_structure_factor_coef Fsqd
_refine_ls_weighting_details 'w=1/[\s^2^(Fo^2^)+(0.0324P)^2^+2.0249P] where P=(Fo^2^+2Fc^2^)/3'
_refine_ls_weighting_scheme calc
_refine_ls_wR_factor_gt 0.0629
_refine_ls_wR_factor_ref 0.0641
_reflns_Friedel_coverage 0.000
_reflns_number_gt 2429
_reflns_number_total 2605
_reflns_threshold_expression 'I > 2\s(I)'
_cod_data_source_file am0c04005_si_005.cif
_cod_data_source_block 1
_cod_database_code 4517567
_shelxl_version_number 2013-4
_shelx_space_group_comment
;
The symmetry employed for this shelxl refinement is uniquely defined
by the following loop, which should always be used as a source of
symmetry information in preference to the above space-group names.
They are only intended as comments.
;
_shelx_estimated_absorpt_t_max 0.664
_shelx_estimated_absorpt_t_min 0.524
_olex2_refinement_description
;
1. Fixed Uiso
 At 1.2 times of:
  All C(H) groups
2.a Aromatic/amide H refined with riding coordinates:
 C18(H18), C2(H2), C5(H5), C16(H16), C4(H4), C13(H13), C15(H15), C7(H7),
 C14(H14), C10(H10), C9(H9), C8(H8)
;
_olex2_submission_special_instructions 'No special instructions were received'

loop_
_space_group_symop_operation_xyz
'x, y, z'
'-x, y, -z+1/2'
'x+1/2, y+1/2, z'
'-x+1/2, y+1/2, -z+1/2'
'-x, -y, -z'
'x, -y, z-1/2'
'-x+1/2, -y+1/2, -z'
'x+1/2, -y+1/2, z-1/2'

loop_
_atom_site_label
_atom_site_type_symbol
_atom_site_fract_x
_atom_site_fract_y
_atom_site_fract_z
_atom_site_U_iso_or_equiv
_atom_site_adp_type
_atom_site_occupancy
_atom_site_site_symmetry_order
_atom_site_calc_flag
_atom_site_refinement_flags_posn
_atom_site_refinement_flags_adp
_atom_site_refinement_flags_occupancy
_atom_site_disorder_assembly
_atom_site_disorder_group
Se1 Se 0.5000 -0.21160(4) 0.2500 0.02671(9) Uani 1 2 d S T P . .
N2 N 0.64713(6) 0.4322(3) 0.55324(8) 0.0267(3) Uani 1 1 d . . . . .
C1 C 0.54234(6) 0.0060(3) 0.34095(9) 0.0215(3) Uani 1 1 d . . . . .
C18 C 0.57003(7) 0.2132(3) 0.34096(9) 0.0237(3) Uani 1 1 d . . . . .
H18 H 0.5658 0.2581 0.2933 0.028 Uiso 1 1 calc R . . . .
C3 C 0.61159(7) 0.2859(3) 0.48200(9) 0.0236(3) Uani 1 1 d . . . . .
C2 C 0.60386(7) 0.3543(3) 0.41070(9) 0.0244(3) Uani 1 1 d . . . . .
H2 H 0.6218 0.4976 0.4100 0.029 Uiso 1 1 calc R . . . .
C17 C 0.62696(7) 0.5435(3) 0.59366(9) 0.0242(3) Uani 1 1 d . . . . .
C6 C 0.70106(7) 0.5421(3) 0.57930(9) 0.0271(3) Uani 1 1 d . . . . .
C5 C 0.54875(7) -0.0584(3) 0.41141(9) 0.0250(3) Uani 1 1 d . . . . .
H5 H 0.5291 -0.1969 0.4113 0.030 Uiso 1 1 calc R . . . .
C16 C 0.57560(7) 0.5011(3) 0.58733(10) 0.0291(4) Uani 1 1 d . . . . .
H16 H 0.5485 0.3773 0.5534 0.035 Uiso 1 1 calc R . . . .
C4 C 0.58387(7) 0.0796(3) 0.48191(9) 0.0259(3) Uani 1 1 d . . . . .
H4 H 0.5889 0.0325 0.5300 0.031 Uiso 1 1 calc R . . . .
C12 C 0.66771(7) 0.7268(3) 0.64440(9) 0.0259(3) Uani 1 1 d . . . . .
C11 C 0.71480(7) 0.7264(3) 0.63501(9) 0.0267(3) Uani 1 1 d . . . . .
C13 C 0.65636(8) 0.8700(3) 0.68948(9) 0.0312(4) Uani 1 1 d . . . . .
H13 H 0.6835 0.9929 0.7241 0.037 Uiso 1 1 calc R . . . .
C15 C 0.56532(8) 0.6468(3) 0.63266(11) 0.0338(4) Uani 1 1 d . . . . .
H15 H 0.5306 0.6214 0.6294 0.041 Uiso 1 1 calc R . . . .
C7 C 0.73943(7) 0.4846(3) 0.56027(11) 0.0361(4) Uani 1 1 d . . . . .
H7 H 0.7304 0.3579 0.5236 0.043 Uiso 1 1 calc R . . . .
C14 C 0.60500(8) 0.8297(3) 0.68283(10) 0.0346(4) Uani 1 1 d . . . . .
H14 H 0.5966 0.9271 0.7126 0.042 Uiso 1 1 calc R . . . .
C10 C 0.76690(8) 0.8619(3) 0.66947(10) 0.0332(4) Uani 1 1 d . . . . .
H10 H 0.7760 0.9900 0.7057 0.040 Uiso 1 1 calc R . . . .
C9 C 0.80477(8) 0.8064(4) 0.65004(11) 0.0373(4) Uani 1 1 d . . . . .
H9 H 0.8402 0.8969 0.6732 0.045 Uiso 1 1 calc R . . . .
C8 C 0.79137(8) 0.6181(4) 0.59643(11) 0.0388(4) Uani 1 1 d . . . . .
H8 H 0.8183 0.5810 0.5846 0.047 Uiso 1 1 calc R . . . .

loop_
_atom_site_aniso_label
_atom_site_aniso_U_11
_atom_site_aniso_U_22
_atom_site_aniso_U_33
_atom_site_aniso_U_23
_atom_site_aniso_U_13
_atom_site_aniso_U_12
Se1 0.03742(14) 0.01661(13) 0.01697(12) 0.000 0.01166(10) 0.000
N2 0.0244(6) 0.0270(7) 0.0213(7) -0.0059(5) 0.0099(5) 0.0020(5)
C1 0.0223(7) 0.0190(8) 0.0169(7) -0.0009(5) 0.0086(6) 0.0034(6)
C18 0.0268(7) 0.0237(8) 0.0206(7) 0.0013(6) 0.0144(6) 0.0026(6)
C3 0.0215(7) 0.0228(8) 0.0189(7) -0.0022(6) 0.0082(6) 0.0053(6)
C2 0.0246(7) 0.0208(8) 0.0263(8) -0.0013(6) 0.0147(7) -0.0001(6)
C17 0.0275(7) 0.0234(8) 0.0139(7) 0.0012(6) 0.0083(6) 0.0063(6)
C6 0.0218(7) 0.0272(9) 0.0201(7) -0.0005(6) 0.0062(6) 0.0038(6)
C5 0.0314(8) 0.0183(8) 0.0213(7) 0.0016(6) 0.0139(7) 0.0014(6)
C16 0.0297(8) 0.0283(9) 0.0227(8) -0.0024(6) 0.0124(7) 0.0013(7)
C4 0.0329(8) 0.0227(8) 0.0181(7) 0.0034(6) 0.0133(7) 0.0058(6)
C12 0.0298(8) 0.0234(8) 0.0147(7) 0.0021(6) 0.0084(6) 0.0037(6)
C11 0.0286(8) 0.0243(8) 0.0164(7) 0.0021(6) 0.0079(6) 0.0036(6)
C13 0.0409(9) 0.0264(8) 0.0176(7) -0.0029(6) 0.0132(7) 0.0009(7)
C15 0.0370(9) 0.0365(10) 0.0299(9) -0.0006(7) 0.0213(8) 0.0037(8)
C7 0.0274(8) 0.0388(10) 0.0334(9) -0.0090(8) 0.0138(7) 0.0023(7)
C14 0.0462(10) 0.0343(10) 0.0253(8) -0.0032(7) 0.0227(8) 0.0048(8)
C10 0.0376(9) 0.0291(9) 0.0211(8) -0.0014(7) 0.0115(7) -0.0056(7)
C9 0.0303(9) 0.0417(11) 0.0279(9) 0.0023(7) 0.0112(7) -0.0076(8)
C8 0.0271(8) 0.0462(11) 0.0373(10) 0.0015(8) 0.0164(8) 0.0037(8)

loop_
_atom_type_symbol
_atom_type_description
_atom_type_scat_dispersion_real
_atom_type_scat_dispersion_imag
_atom_type_scat_source
C C 0.0033 0.0016 'International Tables Vol C Tables 4.2.6.8 and 6.1.1.4'
H H 0.0000 0.0000 'International Tables Vol C Tables 4.2.6.8 and 6.1.1.4'
N N 0.0061 0.0033 'International Tables Vol C Tables 4.2.6.8 and 6.1.1.4'
Se Se -0.0929 2.2259 'International Tables Vol C Tables 4.2.6.8 and 6.1.1.4'

loop_
_geom_angle_atom_site_label_1
_geom_angle_atom_site_label_2
_geom_angle_atom_site_label_3
_geom_angle
_geom_angle_site_symmetry_1
_geom_angle_site_symmetry_3
_geom_angle_publ_flag
C1 Se1 C1 101.83(9) . 2_655 ?
C17 N2 C3 125.35(13) . . ?
C17 N2 C6 108.07(13) . . ?
C6 N2 C3 124.28(13) . . ?
C18 C1 Se1 122.65(11) . . ?
C18 C1 C5 119.48(14) . . ?
C5 C1 Se1 117.70(11) . . ?
C1 C18 H18 119.9 . . ?
C2 C18 C1 120.15(14) . . ?
C2 C18 H18 119.9 . . ?
C2 C3 N2 119.32(14) . . ?
C4 C3 N2 121.13(14) . . ?
C4 C3 C2 119.54(14) . . ?
C18 C2 C3 120.28(15) . . ?
C18 C2 H2 119.9 . . ?
C3 C2 H2 119.9 . . ?
N2 C17 C12 108.66(14) . . ?
C16 C17 N2 129.70(15) . . ?
C16 C17 C12 121.60(15) . . ?
N2 C6 C11 109.25(14) . . ?
C7 C6 N2 129.32(16) . . ?
C7 C6 C11 121.36(16) . . ?
C1 C5 H5 119.8 . . ?
C4 C5 C1 120.38(15) . . ?
C4 C5 H5 119.8 . . ?
C17 C16 H16 121.2 . . ?
C17 C16 C15 117.57(16) . . ?
C15 C16 H16 121.2 . . ?
C3 C4 C5 120.13(14) . . ?
C3 C4 H4 119.9 . . ?
C5 C4 H4 119.9 . . ?
C17 C12 C11 107.32(14) . . ?
C13 C12 C17 119.61(16) . . ?
C13 C12 C11 133.04(16) . . ?
C6 C11 C12 106.68(14) . . ?
C10 C11 C6 119.56(16) . . ?
C10 C11 C12 133.74(16) . . ?
C12 C13 H13 120.5 . . ?
C14 C13 C12 118.99(16) . . ?
C14 C13 H13 120.5 . . ?
C16 C15 H15 119.2 . . ?
C16 C15 C14 121.58(16) . . ?
C14 C15 H15 119.2 . . ?
C6 C7 H7 121.0 . . ?
C8 C7 C6 118.02(17) . . ?
C8 C7 H7 121.0 . . ?
C13 C14 C15 120.65(16) . . ?
C13 C14 H14 119.7 . . ?
C15 C14 H14 119.7 . . ?
C11 C10 H10 120.5 . . ?
C9 C10 C11 119.09(17) . . ?
C9 C10 H10 120.5 . . ?
C10 C9 H9 119.7 . . ?
C10 C9 C8 120.65(17) . . ?
C8 C9 H9 119.7 . . ?
C7 C8 C9 121.26(18) . . ?
C7 C8 H8 119.4 . . ?
C9 C8 H8 119.4 . . ?

loop_
_geom_bond_atom_site_label_1
_geom_bond_atom_site_label_2
_geom_bond_distance
_geom_bond_site_symmetry_2
_geom_bond_publ_flag
Se1 C1 1.9259(15) . ?
Se1 C1 1.9259(15) 2_655 ?
N2 C3 1.4311(19) . ?
N2 C17 1.406(2) . ?
N2 C6 1.409(2) . ?
C1 C18 1.394(2) . ?
C1 C5 1.399(2) . ?
C18 H18 0.9500 . ?
C18 C2 1.393(2) . ?
C3 C2 1.403(2) . ?
C3 C4 1.390(2) . ?
C2 H2 0.9500 . ?
C17 C16 1.391(2) . ?
C17 C12 1.416(2) . ?
C6 C11 1.410(2) . ?
C6 C7 1.392(2) . ?
C5 H5 0.9500 . ?
C5 C4 1.395(2) . ?
C16 H16 0.9500 . ?
C16 C15 1.395(2) . ?
C4 H4 0.9500 . ?
C12 C11 1.451(2) . ?
C12 C13 1.402(2) . ?
C11 C10 1.403(2) . ?
C13 H13 0.9500 . ?
C13 C14 1.386(3) . ?
C15 H15 0.9500 . ?
C15 C14 1.401(3) . ?
C7 H7 0.9500 . ?
C7 C8 1.389(3) . ?
C14 H14 0.9500 . ?
C10 H10 0.9500 . ?
C10 C9 1.382(3) . ?
C9 H9 0.9500 . ?
C9 C8 1.402(3) . ?
C8 H8 0.9500 . ?
